data_4302072
loop_
_publ_author_name
'Yongcai Qiu'
'Hong Deng'
'Shihe Yang'
'Jixia Mou'
'Carole Daiguebonne'
'Nicolas Kerbellec'
'Olivier Guillou'
'Stuart R. Batten'

_publ_contact_author
;
 Hong Deng
 School of Chemistry and Environment
 South China Nomal University 
 Guangzhou 510006
 P. R. China
;
_publ_contact_author_email dh@scnu.edu.cn
_publ_contact_author_fax '86 20 33381880'
_publ_contact_author_phone '86 20 33381880'
_publ_section_title
;
Syntheses, Crystal Structures, and Gas Storage Studies in New
Three-Dimensional 5-Aminoisophthalate Praseodymium Polymeric Complexes
;
_journal_name_full 'Inorganic Chemistry'
_journal_page_first 3976
_journal_page_last 3981
_journal_paper_doi 10.1021/ic8020518
_journal_volume 48
_journal_year 2009
_chemical_formula_moiety 'C24 H19 N3 O14 Pr2, 3(H2 O)'
_chemical_formula_sum 'C24 H25 N3 O17 Pr2'
_chemical_formula_weight 909.29
_chemical_name_systematic
; 
 ? 
;
_space_group_IT_number 2
_symmetry_cell_setting triclinic
_symmetry_space_group_name_Hall '-P 1'
_symmetry_space_group_name_H-M 'P -1'
_atom_sites_solution_hydrogens geom
_atom_sites_solution_primary direct
_atom_sites_solution_secondary difmap
_audit_creation_method SHELXL-97
_cell_angle_alpha 84.3830(10)
_cell_angle_beta 79.4540(10)
_cell_angle_gamma 68.2650(10)
_cell_formula_units_Z 2
_cell_length_a 8.8797(2)
_cell_length_b 10.4305(2)
_cell_length_c 16.8737(3)
_cell_measurement_reflns_used 4512
_cell_measurement_temperature 293(2)
_cell_measurement_theta_max 28.00
_cell_measurement_theta_min 1.26
_cell_volume 1426.43(5)
_computing_cell_refinement 'Bruker SMART'
_computing_data_collection 'Bruker SMART'
_computing_data_reduction 'Bruker SAINT'
_computing_molecular_graphics 'Bruker SHELXTL'
_computing_publication_material 'Bruker SHELXTL'
_computing_structure_refinement 'Bruker SHELXTL'
_computing_structure_solution 'Bruker SHELXTL'
_diffrn_ambient_temperature 293(2)
_diffrn_measured_fraction_theta_full 0.995
_diffrn_measured_fraction_theta_max 0.995
_diffrn_measurement_device_type 'Bruker AXS SMART APEX CCD diffractometer'
_diffrn_measurement_method '\w scans'
_diffrn_radiation_monochromator graphite
_diffrn_radiation_source 'fine-focus sealed tube'
_diffrn_radiation_type MoK\a
_diffrn_radiation_wavelength 0.71073
_diffrn_reflns_av_R_equivalents 0.0388
_diffrn_reflns_av_sigmaI/netI 0.0386
_diffrn_reflns_limit_h_max 10
_diffrn_reflns_limit_h_min -10
_diffrn_reflns_limit_k_max 12
_diffrn_reflns_limit_k_min -12
_diffrn_reflns_limit_l_max 20
_diffrn_reflns_limit_l_min -20
_diffrn_reflns_number 16362
_diffrn_reflns_theta_full 25.20
_diffrn_reflns_theta_max 25.20
_diffrn_reflns_theta_min 1.23
_diffrn_standards_number 0
_exptl_absorpt_coefficient_mu 3.464
_exptl_absorpt_correction_T_max 0.4692
_exptl_absorpt_correction_T_min 0.4340
_exptl_absorpt_correction_type multi-scan
_exptl_absorpt_process_details SADABS
_exptl_crystal_colour colorless
_exptl_crystal_density_diffrn 2.117
_exptl_crystal_density_method 'not measured'
_exptl_crystal_description block
_exptl_crystal_F_000 888
_exptl_crystal_size_max 0.25
_exptl_crystal_size_mid 0.23
_exptl_crystal_size_min 0.22
_refine_diff_density_max 1.778
_refine_diff_density_min -1.227
_refine_diff_density_rms 0.216
_refine_ls_extinction_method none
_refine_ls_goodness_of_fit_ref 1.022
_refine_ls_hydrogen_treatment constr
_refine_ls_matrix_type full
_refine_ls_number_parameters 415
_refine_ls_number_reflns 5120
_refine_ls_number_restraints 19
_refine_ls_restrained_S_all 1.023
_refine_ls_R_factor_all 0.0491
_refine_ls_R_factor_gt 0.0424
_refine_ls_shift/su_max 0.000
_refine_ls_shift/su_mean 0.000
_refine_ls_structure_factor_coef Fsqd
_refine_ls_weighting_details 'calc w=1/[\s^2^(Fo^2^)+(0.0791P)^2^+6.2599P] where P=(Fo^2^+2Fc^2^)/3'
_refine_ls_weighting_scheme calc
_refine_ls_wR_factor_gt 0.1169
_refine_ls_wR_factor_ref 0.1224
_reflns_number_gt 4444
_reflns_number_total 5120
_reflns_threshold_expression >2sigma(I)
_cod_data_source_file ic8020518_si_001_1.cif
_cod_data_source_block Pr1
_cod_original_sg_symbol_H-M P-1
_cod_database_code 4302072

loop_
_symmetry_equiv_pos_as_xyz
'x, y, z'
'-x, -y, -z'

loop_
_atom_site_label
_atom_site_type_symbol
_atom_site_fract_x
_atom_site_fract_y
_atom_site_fract_z
_atom_site_U_iso_or_equiv
_atom_site_adp_type
_atom_site_occupancy
_atom_site_symmetry_multiplicity
_atom_site_calc_flag
_atom_site_refinement_flags
_atom_site_disorder_assembly
_atom_site_disorder_group
Pr1 Pr 0.12120(4) 0.21951(3) 0.21598(2) 0.01523(13) Uani 1 1 d . . .
Pr2 Pr 0.50487(4) 0.29493(3) 0.29647(2) 0.01619(13) Uani 1 1 d . . .
C1 C -0.1268(8) 0.0703(7) 0.3501(4) 0.0198(14) Uani 1 1 d . . .
C2 C -0.0693(8) -0.0450(7) 0.4116(4) 0.0202(14) Uani 1 1 d . . .
C3 C -0.1827(8) -0.0681(7) 0.4733(4) 0.0213(14) Uani 1 1 d . . .
H3 H -0.2942 -0.0180 0.4748 0.026 Uiso 1 1 calc R . .
C4 C -0.1279(8) -0.1677(7) 0.5337(4) 0.0203(14) Uani 1 1 d . . .
C5 C 0.0388(8) -0.2435(7) 0.5308(4) 0.0212(14) Uani 1 1 d . . .
H5 H 0.0749 -0.3098 0.5711 0.025 Uiso 1 1 calc R . .
C6 C 0.1509(8) -0.2202(7) 0.4681(4) 0.0201(14) Uani 1 1 d . . .
C7 C 0.0967(9) -0.1233(7) 0.4076(4) 0.0238(15) Uani 1 1 d . . .
H7 H 0.1716 -0.1106 0.3642 0.029 Uiso 1 1 calc R . .
C8 C -0.2494(8) -0.1961(7) 0.5997(4) 0.0190(14) Uani 1 1 d . . .
C9 C 0.4495(8) 0.0050(7) 0.2393(4) 0.0181(14) Uani 1 1 d . . .
C10 C 0.6071(8) -0.1152(7) 0.2426(4) 0.0198(14) Uani 1 1 d . . .
C11 C 0.6017(8) -0.2466(7) 0.2591(4) 0.0206(14) Uani 1 1 d . . .
H11 H 0.5018 -0.2597 0.2697 0.025 Uiso 1 1 calc R . .
C12 C 0.7481(8) -0.3578(7) 0.2593(4) 0.0219(15) Uani 1 1 d . . .
C13 C 0.8984(8) -0.3390(7) 0.2455(5) 0.0265(16) Uani 1 1 d . . .
H13 H 0.9952 -0.4144 0.2480 0.032 Uiso 1 1 calc R . .
C14 C 0.9035(9) -0.2070(7) 0.2277(5) 0.0286(17) Uani 1 1 d . . .
C15 C 0.7567(9) -0.0956(7) 0.2255(4) 0.0238(15) Uani 1 1 d . . .
H15 H 0.7586 -0.0074 0.2125 0.029 Uiso 1 1 calc R . .
C16 C 0.7499(8) -0.5053(7) 0.2781(4) 0.0204(14) Uani 1 1 d . . .
C17 C 0.2834(8) 0.4602(7) 0.1442(4) 0.0250(16) Uani 1 1 d . . .
C18 C 0.3136(8) 0.5641(7) 0.0823(4) 0.0186(14) Uani 1 1 d . . .
C19 C 0.2428(8) 0.5936(7) 0.0131(4) 0.0178(13) Uani 1 1 d . . .
H19 H 0.1732 0.5501 0.0042 0.021 Uiso 1 1 calc R . .
C20 C 0.2777(8) 0.6896(7) -0.0430(4) 0.0192(14) Uani 1 1 d . . .
C21 C 0.3786(8) 0.7557(7) -0.0298(4) 0.0207(14) Uani 1 1 d . . .
H21 H 0.4032 0.8174 -0.0689 0.025 Uiso 1 1 calc R . .
C22 C 0.4443(8) 0.7312(7) 0.0411(4) 0.0200(14) Uani 1 1 d . . .
C23 C 0.4135(8) 0.6338(7) 0.0973(4) 0.0206(14) Uani 1 1 d . . .
H23 H 0.4589 0.6147 0.1445 0.025 Uiso 1 1 calc R . .
C24 C 0.2051(8) 0.7230(6) -0.1198(4) 0.0179(14) Uani 1 1 d . . .
N1 N 0.3209(7) -0.2988(7) 0.4650(4) 0.0291(14) Uani 1 1 d . . .
H1A H 0.3538 -0.3606 0.5020 0.035 Uiso 1 1 calc R . .
H1B H 0.3910 -0.2846 0.4261 0.035 Uiso 1 1 calc R . .
N2 N 1.0524(8) -0.1868(8) 0.2068(6) 0.054(2) Uani 1 1 d . . .
H2A H 1.0536 -0.1057 0.1926 0.065 Uiso 1 1 calc R . .
H2B H 1.1433 -0.2555 0.2081 0.065 Uiso 1 1 calc R . .
N3 N 0.5338(8) 0.8095(7) 0.0571(4) 0.0322(15) Uani 1 1 d . . .
H3A H 0.5479 0.8724 0.0230 0.039 Uiso 1 1 calc R . .
H3B H 0.5746 0.7944 0.1011 0.039 Uiso 1 1 calc R . .
O1 O -0.2736(6) 0.1491(5) 0.3620(3) 0.0262(11) Uani 1 1 d . . .
O2 O -0.0217(6) 0.0821(5) 0.2911(3) 0.0209(10) Uani 1 1 d . . .
O3 O -0.3997(6) -0.1483(5) 0.5948(3) 0.0270(11) Uani 1 1 d . . .
O4 O -0.1985(6) -0.2737(5) 0.6608(3) 0.0209(10) Uani 1 1 d . . .
O5 O 0.3180(6) -0.0150(5) 0.2522(3) 0.0271(11) Uani 1 1 d . . .
O6 O 0.4557(6) 0.1249(5) 0.2199(3) 0.0217(10) Uani 1 1 d . . .
O7 O 0.6147(6) -0.5203(5) 0.2929(4) 0.0331(13) Uani 1 1 d . . .
O8 O 0.8860(6) -0.5995(5) 0.2773(3) 0.0282(11) Uani 1 1 d . . .
O9 O 0.3317(7) 0.4502(6) 0.2108(3) 0.0321(12) Uani 1 1 d . . .
O10 O 0.2082(7) 0.3868(5) 0.1273(3) 0.0326(13) Uani 1 1 d . . .
O11 O 0.0641(6) 0.7223(6) -0.1169(3) 0.0334(13) Uani 1 1 d . . .
O12 O 0.2886(6) 0.7531(5) -0.1819(3) 0.0301(12) Uani 1 1 d . . .
O1W O 0.2525(7) 0.0722(6) 0.0928(3) 0.0403(14) Uani 1 1 d D . .
H1W H 0.3134 -0.0083 0.0983 0.060 Uiso 1 1 d RD . .
H2W H 0.1881 0.0780 0.0621 0.060 Uiso 1 1 d RD . .
O2W O 0.3769(8) 0.4358(6) 0.4172(4) 0.0468(16) Uani 1 1 d D . .
H3W H 0.3759 0.5148 0.4086 0.070 Uiso 1 1 d RD . .
H4W H 0.2883 0.4363 0.4422 0.070 Uiso 1 1 d RD . .
O3W O 0.1514(14) 0.4170(9) 0.5517(5) 0.099(3) Uani 1 1 d D . .
H5W H 0.0560 0.4352 0.5783 0.149 Uiso 1 1 d RD . .
H6W H 0.1878 0.4748 0.5642 0.149 Uiso 1 1 d RD . .
O4W O 0.568(2) 0.825(2) 0.4357(9) 0.223(11) Uani 1 1 d D . .
H7W H 0.5211 0.8138 0.4823 0.334 Uiso 1 1 d RD . .
H8W H 0.4954 0.8695 0.4082 0.334 Uiso 1 1 d RD . .
O5W O 0.9123(11) 0.9083(13) 0.0318(5) 0.116(4) Uani 1 1 d D . .
H9W H 0.8884 0.8383 0.0482 0.174 Uiso 1 1 d RD . .
H10W H 0.9910 0.9039 0.0544 0.174 Uiso 1 1 d RD . .

loop_
_atom_site_aniso_label
_atom_site_aniso_U_11
_atom_site_aniso_U_22
_atom_site_aniso_U_33
_atom_site_aniso_U_23
_atom_site_aniso_U_13
_atom_site_aniso_U_12
Pr1 0.0143(2) 0.0150(2) 0.0168(2) 0.00524(14) -0.00385(14) -0.00645(15)
Pr2 0.0167(2) 0.0175(2) 0.0161(2) 0.00658(14) -0.00566(15) -0.00843(16)
C1 0.014(3) 0.024(3) 0.020(3) 0.003(3) -0.002(3) -0.007(3)
C2 0.021(3) 0.018(3) 0.023(4) 0.002(3) -0.004(3) -0.008(3)
C3 0.016(3) 0.020(3) 0.027(4) 0.007(3) -0.002(3) -0.007(3)
C4 0.021(4) 0.020(3) 0.020(3) 0.006(3) -0.002(3) -0.011(3)
C5 0.026(4) 0.018(3) 0.020(3) 0.005(3) -0.005(3) -0.008(3)
C6 0.014(3) 0.021(3) 0.025(4) -0.004(3) -0.002(3) -0.007(3)
C7 0.024(4) 0.020(3) 0.026(4) 0.003(3) -0.003(3) -0.008(3)
C8 0.021(4) 0.019(3) 0.018(3) 0.006(3) -0.004(3) -0.010(3)
C9 0.018(3) 0.023(3) 0.010(3) 0.001(3) 0.000(2) -0.005(3)
C10 0.022(4) 0.018(3) 0.018(3) -0.002(3) -0.003(3) -0.005(3)
C11 0.018(3) 0.024(4) 0.023(4) -0.001(3) -0.004(3) -0.011(3)
C12 0.019(3) 0.015(3) 0.033(4) -0.002(3) -0.008(3) -0.005(3)
C13 0.011(3) 0.021(4) 0.044(4) -0.011(3) 0.000(3) 0.000(3)
C14 0.019(4) 0.020(4) 0.048(5) -0.013(3) 0.005(3) -0.010(3)
C15 0.025(4) 0.020(3) 0.025(4) -0.001(3) 0.005(3) -0.010(3)
C16 0.020(4) 0.014(3) 0.027(4) 0.004(3) -0.010(3) -0.003(3)
C17 0.018(4) 0.024(4) 0.028(4) 0.011(3) -0.002(3) -0.006(3)
C18 0.015(3) 0.021(3) 0.019(3) 0.006(3) -0.005(3) -0.006(3)
C19 0.016(3) 0.018(3) 0.019(3) 0.002(3) -0.003(3) -0.007(3)
C20 0.020(3) 0.017(3) 0.020(3) 0.005(3) -0.004(3) -0.006(3)
C21 0.021(4) 0.019(3) 0.020(3) 0.009(3) -0.003(3) -0.007(3)
C22 0.017(3) 0.021(3) 0.022(3) -0.001(3) -0.001(3) -0.009(3)
C23 0.021(3) 0.024(4) 0.014(3) 0.004(3) -0.005(3) -0.005(3)
C24 0.022(4) 0.016(3) 0.014(3) 0.002(2) 0.000(3) -0.007(3)
N1 0.018(3) 0.037(4) 0.025(3) 0.006(3) -0.004(3) -0.003(3)
N2 0.019(3) 0.032(4) 0.110(7) -0.025(4) 0.018(4) -0.015(3)
N3 0.043(4) 0.044(4) 0.025(3) 0.002(3) -0.008(3) -0.033(3)
O1 0.018(3) 0.030(3) 0.029(3) 0.011(2) -0.007(2) -0.008(2)
O2 0.021(2) 0.020(2) 0.019(2) 0.0063(19) -0.0014(19) -0.007(2)
O3 0.018(3) 0.037(3) 0.025(3) 0.013(2) -0.006(2) -0.011(2)
O4 0.021(2) 0.021(2) 0.019(2) 0.0001(19) -0.0028(19) -0.006(2)
O5 0.019(3) 0.020(2) 0.040(3) 0.010(2) -0.007(2) -0.007(2)
O6 0.027(3) 0.013(2) 0.025(3) 0.0051(19) -0.006(2) -0.007(2)
O7 0.022(3) 0.016(2) 0.060(4) 0.001(2) 0.000(2) -0.008(2)
O8 0.022(3) 0.014(2) 0.043(3) 0.003(2) -0.007(2) -0.001(2)
O9 0.030(3) 0.035(3) 0.027(3) 0.014(2) -0.010(2) -0.007(2)
O10 0.034(3) 0.031(3) 0.039(3) 0.017(2) -0.010(2) -0.021(2)
O11 0.023(3) 0.059(4) 0.024(3) 0.015(3) -0.010(2) -0.022(3)
O12 0.029(3) 0.037(3) 0.027(3) 0.003(2) -0.003(2) -0.017(2)
O1W 0.044(4) 0.033(3) 0.039(3) -0.014(3) -0.011(3) -0.003(3)
O2W 0.064(4) 0.035(3) 0.043(4) -0.014(3) 0.016(3) -0.028(3)
O3W 0.168(10) 0.084(7) 0.070(6) -0.006(5) -0.008(6) -0.077(7)
O4W 0.228(19) 0.42(3) 0.112(11) -0.037(15) 0.003(12) -0.23(2)
O5W 0.070(6) 0.180(11) 0.048(5) -0.027(6) -0.021(4) 0.023(7)

loop_
_atom_type_symbol
_atom_type_description
_atom_type_scat_dispersion_real
_atom_type_scat_dispersion_imag
_atom_type_scat_source
C C 0.0033 0.0016 'International Tables Vol C Tables 4.2.6.8 and 6.1.1.4'
H H 0.0000 0.0000 'International Tables Vol C Tables 4.2.6.8 and 6.1.1.4'
N N 0.0061 0.0033 'International Tables Vol C Tables 4.2.6.8 and 6.1.1.4'
O O 0.0106 0.0060 'International Tables Vol C Tables 4.2.6.8 and 6.1.1.4'
Pr Pr -0.2180 2.8214 'International Tables Vol C Tables 4.2.6.8 and 6.1.1.4'

loop_
_geom_angle_atom_site_label_1
_geom_angle_atom_site_label_2
_geom_angle_atom_site_label_3
_geom_angle
_geom_angle_site_symmetry_1
_geom_angle_site_symmetry_3
_geom_angle_publ_flag
O8 Pr1 O2 81.48(16) 1_465 . ?
O8 Pr1 O11 76.92(19) 1_465 2_565 ?
O2 Pr1 O11 89.95(16) . 2_565 ?
O8 Pr1 O10 90.56(18) 1_465 . ?
O2 Pr1 O10 166.82(17) . . ?
O11 Pr1 O10 77.97(17) 2_565 . ?
O8 Pr1 O4 74.25(17) 1_465 2_556 ?
O2 Pr1 O4 92.17(15) . 2_556 ?
O11 Pr1 O4 150.43(18) 2_565 2_556 ?
O10 Pr1 O4 95.77(17) . 2_556 ?
O8 Pr1 O5 139.53(17) 1_465 . ?
O2 Pr1 O5 68.91(15) . . ?
O11 Pr1 O5 128.00(19) 2_565 . ?
O10 Pr1 O5 122.87(17) . . ?
O4 Pr1 O5 79.80(16) 2_556 . ?
O8 Pr1 O1W 145.88(19) 1_465 . ?
O2 Pr1 O1W 99.07(18) . . ?
O11 Pr1 O1W 68.98(19) 2_565 . ?
O10 Pr1 O1W 81.64(19) . . ?
O4 Pr1 O1W 139.36(17) 2_556 . ?
O5 Pr1 O1W 68.47(18) . . ?
O8 Pr1 O6 135.52(16) 1_465 . ?
O2 Pr1 O6 115.49(14) . . ?
O11 Pr1 O6 138.88(16) 2_565 . ?
O10 Pr1 O6 77.51(15) . . ?
O4 Pr1 O6 64.78(15) 2_556 . ?
O5 Pr1 O6 48.86(14) . . ?
O1W Pr1 O6 75.18(17) . . ?
O12 Pr2 O9 86.20(18) 2_665 . ?
O12 Pr2 O1 82.38(17) 2_665 1_655 ?
O9 Pr2 O1 167.18(17) . 1_655 ?
O12 Pr2 O7 76.58(18) 2_665 1_565 ?
O9 Pr2 O7 83.34(19) . 1_565 ?
O1 Pr2 O7 88.35(17) 1_655 1_565 ?
O12 Pr2 O2W 146.18(18) 2_665 . ?
O9 Pr2 O2W 94.9(2) . . ?
O1 Pr2 O2W 91.4(2) 1_655 . ?
O7 Pr2 O2W 70.01(19) 1_565 . ?
O12 Pr2 O6 74.45(16) 2_665 . ?
O9 Pr2 O6 80.83(17) . . ?
O1 Pr2 O6 101.54(17) 1_655 . ?
O7 Pr2 O6 147.71(17) 1_565 . ?
O2W Pr2 O6 139.16(18) . . ?
O12 Pr2 O3 134.65(18) 2_665 2_556 ?
O9 Pr2 O3 121.55(17) . 2_556 ?
O1 Pr2 O3 71.05(15) 1_655 2_556 ?
O7 Pr2 O3 136.15(19) 1_565 2_556 ?
O2W Pr2 O3 72.23(18) . 2_556 ?
O6 Pr2 O3 75.76(16) . 2_556 ?
O12 Pr2 O4 136.13(16) 2_665 2_556 ?
O9 Pr2 O4 72.75(16) . 2_556 ?
O1 Pr2 O4 119.77(14) 1_655 2_556 ?
O7 Pr2 O4 135.56(15) 1_565 2_556 ?
O2W Pr2 O4 75.24(17) . 2_556 ?
O6 Pr2 O4 64.64(15) . 2_556 ?
O3 Pr2 O4 48.81(14) 2_556 2_556 ?
O12 Pr2 C8 144.32(18) 2_665 2_556 ?
O9 Pr2 C8 97.67(18) . 2_556 ?
O1 Pr2 C8 95.01(17) 1_655 2_556 ?
O7 Pr2 C8 139.07(19) 1_565 2_556 ?
O2W Pr2 C8 69.14(19) . 2_556 ?
O6 Pr2 C8 71.25(17) . 2_556 ?
O3 Pr2 C8 24.01(17) 2_556 2_556 ?
O4 Pr2 C8 25.14(16) 2_556 2_556 ?
O1 C1 O2 124.6(6) . . ?
O1 C1 C2 117.8(6) . . ?
O2 C1 C2 117.6(6) . . ?
C3 C2 C7 120.5(6) . . ?
C3 C2 C1 119.3(6) . . ?
C7 C2 C1 120.2(6) . . ?
C2 C3 C4 119.2(6) . . ?
C2 C3 H3 120.4 . . ?
C4 C3 H3 120.4 . . ?
C5 C4 C3 120.3(6) . . ?
C5 C4 C8 120.0(6) . . ?
C3 C4 C8 119.7(6) . . ?
C6 C5 C4 119.9(6) . . ?
C6 C5 H5 120.1 . . ?
C4 C5 H5 120.1 . . ?
C5 C6 C7 119.9(6) . . ?
C5 C6 N1 119.7(6) . . ?
C7 C6 N1 120.3(6) . . ?
C6 C7 C2 120.1(6) . . ?
C6 C7 H7 119.9 . . ?
C2 C7 H7 119.9 . . ?
O3 C8 O4 120.0(6) . . ?
O3 C8 C4 120.5(6) . . ?
O4 C8 C4 119.5(6) . . ?
O3 C8 Pr2 55.4(3) . 2_556 ?
O4 C8 Pr2 65.8(3) . 2_556 ?
C4 C8 Pr2 166.2(5) . 2_556 ?
O5 C9 O6 121.8(6) . . ?
O5 C9 C10 119.3(6) . . ?
O6 C9 C10 118.8(6) . . ?
C11 C10 C15 120.7(6) . . ?
C11 C10 C9 119.0(6) . . ?
C15 C10 C9 120.2(6) . . ?
C12 C11 C10 118.7(6) . . ?
C12 C11 H11 120.6 . . ?
C10 C11 H11 120.6 . . ?
C11 C12 C13 121.1(6) . . ?
C11 C12 C16 121.1(6) . . ?
C13 C12 C16 117.7(6) . . ?
C12 C13 C14 119.9(7) . . ?
C12 C13 H13 120.0 . . ?
C14 C13 H13 120.0 . . ?
C15 C14 N2 119.8(7) . . ?
C15 C14 C13 118.9(6) . . ?
N2 C14 C13 121.1(7) . . ?
C14 C15 C10 120.5(6) . . ?
C14 C15 H15 119.8 . . ?
C10 C15 H15 119.8 . . ?
O8 C16 O7 125.6(6) . . ?
O8 C16 C12 117.3(6) . . ?
O7 C16 C12 117.1(6) . . ?
O9 C17 O10 122.8(6) . . ?
O9 C17 C18 118.9(6) . . ?
O10 C17 C18 118.2(6) . . ?
C19 C18 C23 120.7(6) . . ?
C19 C18 C17 121.2(6) . . ?
C23 C18 C17 118.0(6) . . ?
C18 C19 C20 118.6(6) . . ?
C18 C19 H19 120.7 . . ?
C20 C19 H19 120.7 . . ?
C21 C20 C19 121.1(6) . . ?
C21 C20 C24 118.7(5) . . ?
C19 C20 C24 120.2(6) . . ?
C20 C21 C22 120.7(6) . . ?
C20 C21 H21 119.7 . . ?
C22 C21 H21 119.7 . . ?
C21 C22 C23 119.2(6) . . ?
C21 C22 N3 119.9(6) . . ?
C23 C22 N3 120.8(6) . . ?
C22 C23 C18 119.7(6) . . ?
C22 C23 H23 120.2 . . ?
C18 C23 H23 120.2 . . ?
O11 C24 O12 124.3(6) . . ?
O11 C24 C20 117.8(5) . . ?
O12 C24 C20 117.9(6) . . ?
C6 N1 H1A 120.0 . . ?
C6 N1 H1B 120.0 . . ?
H1A N1 H1B 120.0 . . ?
C14 N2 H2A 120.0 . . ?
C14 N2 H2B 120.0 . . ?
H2A N2 H2B 120.0 . . ?
C22 N3 H3A 120.0 . . ?
C22 N3 H3B 120.0 . . ?
H3A N3 H3B 120.0 . . ?
C1 O1 Pr2 143.7(4) . 1_455 ?
C1 O2 Pr1 148.7(4) . . ?
C8 O3 Pr2 100.6(4) . 2_556 ?
C8 O4 Pr1 130.6(4) . 2_556 ?
C8 O4 Pr2 89.0(4) . 2_556 ?
Pr1 O4 Pr2 107.55(16) 2_556 2_556 ?
C9 O5 Pr1 101.1(4) . . ?
C9 O6 Pr2 132.1(4) . . ?
C9 O6 Pr1 88.0(4) . . ?
Pr2 O6 Pr1 106.94(16) . . ?
C16 O7 Pr2 138.7(4) . 1_545 ?
C16 O8 Pr1 154.0(5) . 1_645 ?
C17 O9 Pr2 143.0(5) . . ?
C17 O10 Pr1 127.3(5) . . ?
C24 O11 Pr1 132.9(4) . 2_565 ?
C24 O12 Pr2 155.2(5) . 2_665 ?
Pr1 O1W H1W 119.5 . . ?
Pr1 O1W H2W 113.7 . . ?
H1W O1W H2W 110.6 . . ?
Pr2 O2W H3W 111.5 . . ?
Pr2 O2W H4W 120.0 . . ?
H3W O2W H4W 110.5 . . ?
H5W O3W H6W 106.9 . . ?
H7W O4W H8W 107.2 . . ?
H9W O5W H10W 106.7 . . ?

loop_
_geom_bond_atom_site_label_1
_geom_bond_atom_site_label_2
_geom_bond_distance
_geom_bond_site_symmetry_2
_geom_bond_publ_flag
Pr1 O8 2.381(5) 1_465 ?
Pr1 O2 2.382(4) . ?
Pr1 O11 2.437(5) 2_565 ?
Pr1 O10 2.438(5) . ?
Pr1 O4 2.480(5) 2_556 ?
Pr1 O5 2.519(5) . ?
Pr1 O1W 2.541(5) . ?
Pr1 O6 2.773(5) . ?
Pr2 O12 2.358(5) 2_665 ?
Pr2 O9 2.364(5) . ?
Pr2 O1 2.378(5) 1_655 ?
Pr2 O7 2.453(5) 1_565 ?
Pr2 O2W 2.470(6) . ?
Pr2 O6 2.497(5) . ?
Pr2 O3 2.541(5) 2_556 ?
Pr2 O4 2.769(5) 2_556 ?
Pr2 C8 3.034(6) 2_556 ?
C1 O1 1.248(8) . ?
C1 O2 1.264(8) . ?
C1 C2 1.510(9) . ?
C2 C3 1.380(9) . ?
C2 C7 1.388(10) . ?
C3 C4 1.397(9) . ?
C3 H3 0.9300 . ?
C4 C5 1.390(10) . ?
C4 C8 1.492(9) . ?
C5 C6 1.383(9) . ?
C5 H5 0.9300 . ?
C6 C7 1.383(10) . ?
C6 N1 1.421(9) . ?
C7 H7 0.9300 . ?
C8 O3 1.256(8) . ?
C8 O4 1.289(8) . ?
C8 Pr2 3.034(6) 2_556 ?
C9 O5 1.238(8) . ?
C9 O6 1.279(8) . ?
C9 C10 1.500(9) . ?
C10 C11 1.388(9) . ?
C10 C15 1.393(10) . ?
C11 C12 1.386(10) . ?
C11 H11 0.9300 . ?
C12 C13 1.394(9) . ?
C12 C16 1.535(9) . ?
C13 C14 1.396(10) . ?
C13 H13 0.9300 . ?
C14 C15 1.392(10) . ?
C14 N2 1.393(9) . ?
C15 H15 0.9300 . ?
C16 O8 1.241(8) . ?
C16 O7 1.245(8) . ?
C17 O9 1.256(9) . ?
C17 O10 1.266(9) . ?
C17 C18 1.492(9) . ?
C18 C19 1.382(9) . ?
C18 C23 1.405(9) . ?
C19 C20 1.390(9) . ?
C19 H19 0.9300 . ?
C20 C21 1.373(9) . ?
C20 C24 1.507(9) . ?
C21 C22 1.387(10) . ?
C21 H21 0.9300 . ?
C22 C23 1.388(9) . ?
C22 N3 1.405(9) . ?
C23 H23 0.9300 . ?
C24 O11 1.246(8) . ?
C24 O12 1.253(8) . ?
N1 H1A 0.8600 . ?
N1 H1B 0.8600 . ?
N2 H2A 0.8600 . ?
N2 H2B 0.8600 . ?
N3 H3A 0.8600 . ?
N3 H3B 0.8600 . ?
O1 Pr2 2.378(5) 1_455 ?
O3 Pr2 2.541(5) 2_556 ?
O4 Pr1 2.480(5) 2_556 ?
O4 Pr2 2.769(5) 2_556 ?
O7 Pr2 2.453(5) 1_545 ?
O8 Pr1 2.381(5) 1_645 ?
O11 Pr1 2.437(5) 2_565 ?
O12 Pr2 2.358(5) 2_665 ?
O1W H1W 0.8201 . ?
O1W H2W 0.8209 . ?
O2W H3W 0.8204 . ?
O2W H4W 0.8209 . ?
O3W H5W 0.8442 . ?
O3W H6W 0.8405 . ?
O4W H7W 0.8409 . ?
O4W H8W 0.8342 . ?
O5W H9W 0.8418 . ?
O5W H10W 0.8403 . ?
